data_4066561
loop_
_publ_author_name
'Schupak, Elena A.'
'Lyubov, Dmitrii M.'
'Baranov, Evguenii V.'
'Fukin, Georgii K.'
'Suvorova, Olga N.'
'Trifonov, Alexander A.'

_publ_section_title
;
 New Type of Reaction of Lanthanide Hydrido Complexes with C60: Oxidative
 Dehydrogenation vs Addition. The Reversible \s-C60&#x2212;C60Bond
 Formation in Complex [{(Me3Si)2NC(NCy)2}2Lu(Et2O)+](C60&#x2212;&#x2022;)
;
_journal_issue 22
_journal_name_full Organometallics
_journal_page_first 6141
_journal_paper_doi 10.1021/om100516s
_journal_volume 29
_journal_year 2010
_chemical_formula_sum 'C222 H206 Lu2 N12 O3 Si8'
_chemical_formula_weight 3664.78
_chemical_name_systematic
; 
 ? 
;
_space_group_IT_number 2
_symmetry_cell_setting triclinic
_symmetry_space_group_name_Hall '-P 1'
_symmetry_space_group_name_H-M 'P -1'
_atom_sites_solution_hydrogens geom
_atom_sites_solution_primary direct
_atom_sites_solution_secondary difmap
_audit_creation_method SHELXL-97
_cell_angle_alpha 95.503(2)
_cell_angle_beta 94.395(2)
_cell_angle_gamma 94.845(3)
_cell_formula_units_Z 1
_cell_length_a 13.2071(16)
_cell_length_b 14.3767(17)
_cell_length_c 22.701(3)
_cell_measurement_reflns_used 650
_cell_measurement_temperature 100(2)
_cell_measurement_theta_max 30
_cell_measurement_theta_min 2
_cell_volume 4259.5(9)
_computing_cell_refinement 'Bruker SMART'
_computing_data_collection 'Bruker SMART'
_computing_data_reduction 'Bruker SHELXTL'
_computing_molecular_graphics 'Bruker SHELXTL'
_computing_publication_material 'Bruker SHELXTL'
_computing_structure_refinement 'SHELXL-97 (Sheldrick, 1997)'
_computing_structure_solution 'SHELXS-97 (Sheldrick, 1990)'
_diffrn_ambient_temperature 100(2)
_diffrn_measured_fraction_theta_full 0.975
_diffrn_measured_fraction_theta_max 0.975
_diffrn_measurement_device_type 'CCD area detector'
_diffrn_measurement_method 'phi and omega scans'
_diffrn_radiation_monochromator graphite
_diffrn_radiation_source 'fine-focus sealed tube'
_diffrn_radiation_type MoK\a
_diffrn_radiation_wavelength 0.71073
_diffrn_reflns_av_R_equivalents 0.1517
_diffrn_reflns_av_sigmaI/netI 0.2343
_diffrn_reflns_limit_h_max 15
_diffrn_reflns_limit_h_min -15
_diffrn_reflns_limit_k_max 17
_diffrn_reflns_limit_k_min -17
_diffrn_reflns_limit_l_max 26
_diffrn_reflns_limit_l_min -26
_diffrn_reflns_number 33023
_diffrn_reflns_theta_full 25.00
_diffrn_reflns_theta_max 25.00
_diffrn_reflns_theta_min 2.01
_exptl_absorpt_coefficient_mu 1.275
_exptl_absorpt_correction_T_max 0.9161
_exptl_absorpt_correction_T_min 0.6430
_exptl_absorpt_correction_type multi-scan
_exptl_absorpt_process_details 'SADABS (Sheldrick, 1998)'
_exptl_crystal_colour black
_exptl_crystal_density_diffrn 1.429
_exptl_crystal_density_method 'not measured'
_exptl_crystal_description plate
_exptl_crystal_F_000 1900
_exptl_crystal_size_max 0.38
_exptl_crystal_size_mid 0.15
_exptl_crystal_size_min 0.07
_refine_diff_density_max 1.271
_refine_diff_density_min -1.627
_refine_diff_density_rms 0.118
_refine_ls_extinction_method none
_refine_ls_goodness_of_fit_ref 1.029
_refine_ls_hydrogen_treatment constr
_refine_ls_matrix_type full
_refine_ls_number_parameters 1075
_refine_ls_number_reflns 14614
_refine_ls_number_restraints 166
_refine_ls_restrained_S_all 1.066
_refine_ls_R_factor_all 0.1636
_refine_ls_R_factor_gt 0.0749
_refine_ls_shift/su_max 0.001
_refine_ls_shift/su_mean 0.000
_refine_ls_structure_factor_coef Fsqd
_refine_ls_weighting_details 'calc w=1/[\s^2^(Fo^2^)+(0.0070P)^2^+0.0000P] where P=(Fo^2^+2Fc^2^)/3'
_refine_ls_weighting_scheme calc
_refine_ls_wR_factor_gt 0.0895
_refine_ls_wR_factor_ref 0.0994
_reflns_number_gt 7692
_reflns_number_total 14614
_reflns_threshold_expression >2sigma(I)
_cod_data_source_file om100516s_si_003.cif
_cod_data_source_block luguanm
_cod_depositor_comments
;
The following automatic conversions were performed:

'_symmetry_cell_setting' value 'Triclinic' changed to 'triclinic'
according to /home/saulius/struct/CIF-dictionaries/cif_core.dic
dictionary named 'cif_core.dic' version 2.4.1 from 2010-06-29.

Automatic conversion script
Id: cif_fix_values 1715 2011-07-08 13:25:40Z adriana 
;
_cod_original_cell_volume 4259.4(9)
_cod_original_sg_symbol_H-M P-1
_cod_database_code 4066561

loop_
_symmetry_equiv_pos_as_xyz
'x, y, z'
'-x, -y, -z'

loop_
_atom_site_label
_atom_site_type_symbol
_atom_site_fract_x
_atom_site_fract_y
_atom_site_fract_z
_atom_site_U_iso_or_equiv
_atom_site_adp_type
_atom_site_occupancy
_atom_site_symmetry_multiplicity
_atom_site_calc_flag
_atom_site_refinement_flags
_atom_site_disorder_assembly
_atom_site_disorder_group
Lu1 Lu 0.18724(2) 0.26822(2) 0.270844(12) 0.03125(7) Uani 1 1 d . . .
Si1 Si 0.26153(14) 0.24087(14) 0.49748(8) 0.0567(6) Uani 1 1 d . . .
Si2 Si 0.03856(13) 0.28601(13) 0.47648(7) 0.0445(6) Uani 1 1 d . . .
Si3 Si 0.01093(12) 0.36202(11) 0.07323(7) 0.0334(5) Uani 1 1 d . . .
Si4 Si -0.14609(12) 0.24613(12) 0.14087(7) 0.0340(5) Uani 1 1 d . . .
N1 N 0.1360(3) 0.1951(3) 0.34685(17) 0.0278(13) Uani 1 1 d U . .
N2 N 0.2131(3) 0.3408(3) 0.36483(17) 0.0277(13) Uani 1 1 d . . .
N3 N 0.1597(3) 0.2654(3) 0.45050(17) 0.0336(14) Uani 1 1 d . . .
N4 N 0.0852(3) 0.3576(3) 0.22194(17) 0.0326(14) Uani 1 1 d . . .
N5 N 0.1013(3) 0.2090(3) 0.18355(17) 0.0270(13) Uani 1 1 d . . .
N6 N -0.0198(3) 0.2978(3) 0.13245(16) 0.0212(12) Uani 1 1 d . . .
C1 C 0.1693(4) 0.2666(4) 0.3888(2) 0.0281(16) Uani 1 1 d U . .
C2 C 0.0965(4) 0.1029(4) 0.3636(2) 0.0416(19) Uani 1 1 d . . .
H2A H 0.1028 0.1048 0.4079 0.050 Uiso 1 1 calc R . .
C3 C 0.1562(4) 0.0255(4) 0.3382(3) 0.054(2) Uani 1 1 d . . .
H3A H 0.2288 0.0394 0.3534 0.064 Uiso 1 1 calc R . .
H3B H 0.1523 0.0255 0.2945 0.064 Uiso 1 1 calc R . .
C4 C 0.1191(4) -0.0720(4) 0.3531(3) 0.058(2) Uani 1 1 d . . .
H4A H 0.1587 -0.1195 0.3333 0.069 Uiso 1 1 calc R . .
H4B H 0.1288 -0.0751 0.3965 0.069 Uiso 1 1 calc R . .
C5 C 0.0079(5) -0.0916(4) 0.3321(3) 0.065(2) Uani 1 1 d . . .
H5A H -0.0183 -0.1522 0.3451 0.078 Uiso 1 1 calc R . .
H5B H 0.0005 -0.0977 0.2881 0.078 Uiso 1 1 calc R . .
C6 C -0.0557(5) -0.0154(4) 0.3554(2) 0.056(2) Uani 1 1 d . . .
H6A H -0.1269 -0.0296 0.3378 0.067 Uiso 1 1 calc R . .
H6B H -0.0560 -0.0151 0.3990 0.067 Uiso 1 1 calc R . .
C7 C -0.0154(4) 0.0804(4) 0.3409(2) 0.0380(18) Uani 1 1 d . . .
H7A H -0.0561 0.1284 0.3593 0.046 Uiso 1 1 calc R . .
H7B H -0.0229 0.0827 0.2974 0.046 Uiso 1 1 calc R . .
C8 C 0.2628(4) 0.4255(4) 0.4018(2) 0.0301(17) Uani 1 1 d . . .
H8A H 0.2897 0.4064 0.4408 0.036 Uiso 1 1 calc R . .
C9 C 0.3504(4) 0.4648(4) 0.3713(2) 0.0388(18) Uani 1 1 d . . .
H9A H 0.3254 0.4808 0.3316 0.047 Uiso 1 1 calc R . .
H9B H 0.3994 0.4169 0.3656 0.047 Uiso 1 1 calc R . .
C10 C 0.4048(4) 0.5527(4) 0.4073(2) 0.051(2) Uani 1 1 d . . .
H10A H 0.4350 0.5356 0.4456 0.061 Uiso 1 1 calc R . .
H10B H 0.4609 0.5784 0.3854 0.061 Uiso 1 1 calc R . .
C11 C 0.3338(4) 0.6251(4) 0.4188(2) 0.050(2) Uani 1 1 d . . .
H11A H 0.3084 0.6465 0.3807 0.060 Uiso 1 1 calc R . .
H11B H 0.3705 0.6799 0.4436 0.060 Uiso 1 1 calc R . .
C12 C 0.2453(4) 0.5876(4) 0.4499(3) 0.051(2) Uani 1 1 d . . .
H12A H 0.1972 0.6363 0.4553 0.061 Uiso 1 1 calc R . .
H12B H 0.2700 0.5717 0.4896 0.061 Uiso 1 1 calc R . .
C13 C 0.1888(4) 0.4985(4) 0.4133(2) 0.046(2) Uani 1 1 d . . .
H13A H 0.1332 0.4725 0.4355 0.055 Uiso 1 1 calc R . .
H13B H 0.1582 0.5154 0.3751 0.055 Uiso 1 1 calc R . .
C14 C 0.3596(4) 0.2007(4) 0.4538(3) 0.074(2) Uani 1 1 d D . .
H14A H 0.3315 0.1468 0.4259 0.111 Uiso 1 1 calc R . .
H14B H 0.4151 0.1819 0.4800 0.111 Uiso 1 1 calc R . .
H14C H 0.3860 0.2514 0.4316 0.111 Uiso 1 1 calc R . .
C15 C 0.3170(5) 0.3433(4) 0.5498(3) 0.086(3) Uani 1 1 d U . .
H15A H 0.3407 0.3944 0.5272 0.129 Uiso 1 1 calc R . .
H15B H 0.3746 0.3249 0.5745 0.129 Uiso 1 1 calc R . .
H15C H 0.2649 0.3644 0.5752 0.129 Uiso 1 1 calc R . .
C16 C 0.2207(5) 0.1493(4) 0.5434(3) 0.082(3) Uani 1 1 d . . .
H16A H 0.1904 0.0936 0.5178 0.123 Uiso 1 1 calc R . .
H16B H 0.1700 0.1722 0.5692 0.123 Uiso 1 1 calc R . .
H16C H 0.2797 0.1330 0.5679 0.123 Uiso 1 1 calc R . .
C17 C 0.0563(5) 0.3711(4) 0.5423(2) 0.064(2) Uani 1 1 d . . .
H17A H 0.0932 0.4290 0.5328 0.096 Uiso 1 1 calc R . .
H17B H 0.0957 0.3451 0.5742 0.096 Uiso 1 1 calc R . .
H17C H -0.0104 0.3849 0.5553 0.096 Uiso 1 1 calc R . .
C18 C -0.0314(4) 0.1770(4) 0.4970(2) 0.065(2) Uani 1 1 d . . .
H18A H 0.0104 0.1502 0.5275 0.097 Uiso 1 1 calc R . .
H18B H -0.0453 0.1313 0.4618 0.097 Uiso 1 1 calc R . .
H18C H -0.0959 0.1922 0.5125 0.097 Uiso 1 1 calc R . .
C19 C -0.0450(4) 0.3330(4) 0.4187(2) 0.048(2) Uani 1 1 d . . .
H19A H -0.0105 0.3903 0.4067 0.072 Uiso 1 1 calc R . .
H19B H -0.1092 0.3473 0.4349 0.072 Uiso 1 1 calc R . .
H19C H -0.0592 0.2861 0.3842 0.072 Uiso 1 1 calc R . .
C20 C 0.0538(4) 0.2868(4) 0.1782(2) 0.0288(16) Uani 1 1 d . . .
C21 C 0.0356(4) 0.4442(3) 0.2290(2) 0.0290(16) Uani 1 1 d . . .
H21A H -0.0130 0.4465 0.1933 0.035 Uiso 1 1 calc R . .
C22 C 0.1112(4) 0.5273(3) 0.2339(2) 0.0361(18) Uani 1 1 d . . .
H22A H 0.1475 0.5270 0.1974 0.043 Uiso 1 1 calc R . .
H22B H 0.1621 0.5242 0.2679 0.043 Uiso 1 1 calc R . .
C23 C 0.0585(4) 0.6188(4) 0.2430(2) 0.0443(19) Uani 1 1 d . . .
H23A H 0.1106 0.6733 0.2474 0.053 Uiso 1 1 calc R . .
H23B H 0.0116 0.6242 0.2076 0.053 Uiso 1 1 calc R . .
C24 C -0.0006(4) 0.6208(4) 0.2972(2) 0.0323(17) Uani 1 1 d . . .
H24A H -0.0378 0.6778 0.3002 0.039 Uiso 1 1 calc R . .
H24B H 0.0472 0.6234 0.3333 0.039 Uiso 1 1 calc R . .
C25 C -0.0761(4) 0.5341(4) 0.2938(2) 0.0403(19) Uani 1 1 d . . .
H25A H -0.1098 0.5339 0.3313 0.048 Uiso 1 1 calc R . .
H25B H -0.1294 0.5363 0.2610 0.048 Uiso 1 1 calc R . .
C26 C -0.0242(4) 0.4452(4) 0.2837(2) 0.0327(17) Uani 1 1 d . . .
H26A H -0.0763 0.3907 0.2789 0.039 Uiso 1 1 calc R . .
H26B H 0.0226 0.4390 0.3190 0.039 Uiso 1 1 calc R . .
C27 C 0.0814(4) 0.1283(3) 0.1370(2) 0.0279(16) Uani 1 1 d . . .
H27A H 0.0131 0.1321 0.1156 0.033 Uiso 1 1 calc R . .
C28 C 0.1601(4) 0.1290(4) 0.0924(2) 0.0438(19) Uani 1 1 d . . .
H28A H 0.2280 0.1224 0.1124 0.053 Uiso 1 1 calc R . .
H28B H 0.1634 0.1894 0.0748 0.053 Uiso 1 1 calc R . .
C29 C 0.1323(4) 0.0489(4) 0.0442(2) 0.051(2) Uani 1 1 d . . .
H29A H 0.1854 0.0486 0.0157 0.061 Uiso 1 1 calc R . .
H29B H 0.0669 0.0588 0.0223 0.061 Uiso 1 1 calc R . .
C30 C 0.1222(4) -0.0450(4) 0.0691(2) 0.046(2) Uani 1 1 d . . .
H30A H 0.0965 -0.0945 0.0368 0.055 Uiso 1 1 calc R . .
H30B H 0.1901 -0.0597 0.0852 0.055 Uiso 1 1 calc R . .
C31 C 0.0517(5) -0.0449(4) 0.1167(2) 0.061(2) Uani 1 1 d . . .
H31A H 0.0530 -0.1047 0.1350 0.073 Uiso 1 1 calc R . .
H31B H -0.0186 -0.0412 0.0991 0.073 Uiso 1 1 calc R . .
C32 C 0.0794(5) 0.0368(4) 0.1649(2) 0.059(2) Uani 1 1 d . . .
H32A H 0.0285 0.0360 0.1947 0.071 Uiso 1 1 calc R . .
H32B H 0.1471 0.0306 0.1853 0.071 Uiso 1 1 calc R . .
C33 C -0.0146(4) 0.2892(4) 0.0015(2) 0.055(2) Uani 1 1 d . . .
H33A H 0.0256 0.2349 0.0017 0.082 Uiso 1 1 calc R . .
H33B H 0.0042 0.3264 -0.0306 0.082 Uiso 1 1 calc R . .
H33C H -0.0874 0.2674 -0.0047 0.082 Uiso 1 1 calc R . .
C34 C -0.0664(5) 0.4635(4) 0.0705(2) 0.068(2) Uani 1 1 d . . .
H34A H -0.1390 0.4410 0.0654 0.102 Uiso 1 1 calc R . .
H34B H -0.0490 0.4981 0.0369 0.102 Uiso 1 1 calc R . .
H34C H -0.0522 0.5049 0.1076 0.102 Uiso 1 1 calc R . .
C35 C 0.1481(4) 0.3998(4) 0.0826(2) 0.0435(19) Uani 1 1 d . . .
H35A H 0.1868 0.3446 0.0837 0.065 Uiso 1 1 calc R . .
H35B H 0.1639 0.4407 0.1199 0.065 Uiso 1 1 calc R . .
H35C H 0.1669 0.4343 0.0493 0.065 Uiso 1 1 calc R . .
C36 C -0.2342(4) 0.3373(4) 0.1508(3) 0.066(2) Uani 1 1 d . . .
H36A H -0.2086 0.3819 0.1852 0.098 Uiso 1 1 calc R . .
H36B H -0.3016 0.3082 0.1575 0.098 Uiso 1 1 calc R . .
H36C H -0.2396 0.3705 0.1151 0.098 Uiso 1 1 calc R . .
C37 C -0.1388(4) 0.1805(4) 0.2073(2) 0.053(2) Uani 1 1 d . . .
H37A H -0.1113 0.2233 0.2421 0.079 Uiso 1 1 calc R . .
H37B H -0.0940 0.1301 0.2011 0.079 Uiso 1 1 calc R . .
H37C H -0.2071 0.1534 0.2138 0.079 Uiso 1 1 calc R . .
C38 C -0.1987(4) 0.1633(4) 0.0750(2) 0.0400(18) Uani 1 1 d . . .
H38A H -0.2028 0.1972 0.0396 0.060 Uiso 1 1 calc R . .
H38B H -0.2671 0.1364 0.0818 0.060 Uiso 1 1 calc R . .
H38C H -0.1540 0.1127 0.0692 0.060 Uiso 1 1 calc R . .
O1S O 0.3446(2) 0.2654(2) 0.24212(14) 0.0324(11) Uani 1 1 d . . .
C1S C 0.4281(4) 0.2237(3) 0.2713(2) 0.071(2) Uani 1 1 d DU . .
H1SA H 0.4678 0.2706 0.3009 0.085 Uiso 1 1 calc R . .
H1SB H 0.4743 0.2009 0.2419 0.085 Uiso 1 1 calc R . .
C2S C 0.3832(4) 0.1437(3) 0.3014(3) 0.070 Uani 1 1 d DU . .
H2SA H 0.4382 0.1127 0.3207 0.105 Uiso 1 1 calc R . .
H2SB H 0.3428 0.0985 0.2718 0.105 Uiso 1 1 calc R . .
H2SC H 0.3394 0.1673 0.3312 0.105 Uiso 1 1 calc R . .
C3S C 0.3749(4) 0.3232(5) 0.1966(3) 0.081(2) Uani 1 1 d . . .
H3SA H 0.4210 0.3777 0.2152 0.097 Uiso 1 1 calc R . .
H3SB H 0.3136 0.3475 0.1778 0.097 Uiso 1 1 calc R . .
C4S C 0.4278(4) 0.2708(4) 0.1496(3) 0.070 Uani 1 1 d DU . .
H4SA H 0.4481 0.3132 0.1204 0.105 Uiso 1 1 calc R . .
H4SB H 0.3814 0.2184 0.1298 0.105 Uiso 1 1 calc R . .
H4SC H 0.4885 0.2466 0.1679 0.105 Uiso 1 1 calc R . .
C39 C 0.5086(3) 0.54402(16) 0.02509(12) 0.073(3) Uani 1 1 d DU . .
C40 C 0.5176(5) 0.6412(3) 0.0035(2) 0.050(2) Uani 1 1 d D . .
C41 C 0.6191(5) 0.6770(4) 0.0082(2) 0.049(2) Uani 1 1 d . . .
C42 C 0.6769(5) 0.6252(4) 0.0453(3) 0.053(2) Uani 1 1 d . . .
C43 C 0.6077(3) 0.5512(4) 0.0647(2) 0.056(2) Uani 1 1 d D . .
C44 C 0.6239(5) 0.5290(4) 0.1194(3) 0.056(2) Uani 1 1 d . . .
C45 C 0.5352(5) 0.5093(4) 0.1548(3) 0.062(2) Uani 1 1 d . . .
C46 C 0.4401(5) 0.5220(4) 0.1292(3) 0.052(2) Uani 1 1 d . . .
C47 C 0.4281(4) 0.5477(4) 0.0686(2) 0.059(2) Uani 1 1 d DU . .
C48 C 0.3498(5) 0.6126(5) 0.0672(3) 0.055(2) Uani 1 1 d U . .
C49 C 0.3543(5) 0.6884(5) 0.0346(3) 0.067(2) Uani 1 1 d U . .
C50 C 0.4423(5) 0.6999(5) 0.0029(2) 0.055(2) Uani 1 1 d . . .
C51 C 0.4712(5) 0.8022(5) 0.0049(2) 0.058(2) Uani 1 1 d U . .
C52 C 0.5718(6) 0.8363(5) 0.0090(2) 0.062(2) Uani 1 1 d . . .
C53 C 0.6474(5) 0.7731(4) 0.0104(3) 0.050(2) Uani 1 1 d U . .
C54 C 0.7333(5) 0.8163(5) 0.0508(3) 0.064(2) Uani 1 1 d U . .
C55 C 0.7850(5) 0.7682(5) 0.0864(3) 0.077(2) Uani 1 1 d U . .
C56 C 0.7573(4) 0.6648(5) 0.0840(3) 0.060(2) Uani 1 1 d U . .
C57 C 0.7741(4) 0.6425(5) 0.1408(3) 0.064(2) Uani 1 1 d U . .
C58 C 0.7060(5) 0.5720(5) 0.1596(3) 0.062(2) Uani 1 1 d U . .
C59 C 0.6698(3) 0.5784(3) 0.2154(2) 0.075(2) Uani 1 1 d DU . .
C60 C 0.5640(3) 0.5441(4) 0.2131(3) 0.061(2) Uani 1 1 d DU . .
C61 C 0.4992(5) 0.5863(5) 0.2490(2) 0.059(2) Uani 1 1 d U . .
C62 C 0.3970(5) 0.5985(4) 0.2221(3) 0.057(2) Uani 1 1 d U . .
C63 C 0.3715(4) 0.5654(4) 0.1640(2) 0.0431(19) Uani 1 1 d U . .
C64 C 0.3134(4) 0.6218(4) 0.1253(3) 0.053(2) Uani 1 1 d U . .
C65 C 0.2840(4) 0.7053(5) 0.1506(3) 0.056(2) Uani 1 1 d U . .
C66 C 0.2912(4) 0.7862(5) 0.1155(3) 0.059(2) Uani 1 1 d U . .
C67 C 0.3244(5) 0.7751(5) 0.0604(3) 0.058(2) Uani 1 1 d U . .
C68 C 0.3981(6) 0.8460(5) 0.0398(3) 0.079(3) Uani 1 1 d U . .
C69 C 0.4259(5) 0.9248(5) 0.0771(3) 0.067(2) Uani 1 1 d U . .
C70 C 0.5377(5) 0.9655(4) 0.0814(3) 0.052(2) Uani 1 1 d U . .
C71 C 0.6066(5) 0.9216(4) 0.0485(2) 0.052(2) Uani 1 1 d U . .
C72 C 0.7066(5) 0.9112(5) 0.0766(3) 0.059(2) Uani 1 1 d U . .
C73 C 0.7317(4) 0.9442(4) 0.1347(3) 0.059(2) Uani 1 1 d . . .
C74 C 0.7925(4) 0.8851(5) 0.1733(3) 0.057(2) Uani 1 1 d U . .
C75 C 0.8166(4) 0.7991(5) 0.1477(3) 0.064(2) Uani 1 1 d U . .
C76 C 0.8070(4) 0.7217(5) 0.1827(3) 0.064(2) Uani 1 1 d U . .
C77 C 0.7742(4) 0.7274(4) 0.2370(3) 0.066(2) Uani 1 1 d DU . .
C78 C 0.7021(3) 0.6560(3) 0.2550(2) 0.062(2) Uani 1 1 d DU . .
C79 C 0.6327(4) 0.6999(4) 0.2915(2) 0.067(2) Uani 1 1 d DU . .
C80 C 0.5320(6) 0.6690(5) 0.2870(3) 0.078(2) Uani 1 1 d U . .
C81 C 0.4491(4) 0.7296(3) 0.2877(2) 0.081(3) Uani 1 1 d DU . .
C82 C 0.3684(4) 0.6841(5) 0.2456(2) 0.073(2) Uani 1 1 d DU . .
C83 C 0.3114(5) 0.7356(5) 0.2118(3) 0.068(2) Uani 1 1 d U . .
C84 C 0.3377(5) 0.8408(5) 0.2145(3) 0.068(2) Uani 1 1 d U . .
C85 C 0.3238(4) 0.8686(5) 0.1577(3) 0.059(2) Uani 1 1 d U . .
C86 C 0.3881(5) 0.9382(4) 0.1379(3) 0.056(2) Uani 1 1 d . . .
C87 C 0.4751(5) 0.9843(4) 0.1777(3) 0.063(2) Uani 1 1 d . . .
C88 C 0.5626(5) 1.0006(4) 0.1419(3) 0.057(2) Uani 1 1 d . . .
C89 C 0.6600(5) 0.9912(4) 0.1675(3) 0.054(2) Uani 1 1 d U . .
C90 C 0.6746(5) 0.9609(5) 0.2313(3) 0.070(2) Uani 1 1 d U . .
C91 C 0.7554(5) 0.8955(5) 0.2311(3) 0.062(2) Uani 1 1 d U . .
C92 C 0.7485(5) 0.8139(5) 0.2626(3) 0.0573(19) Uani 1 1 d U . .
C93 C 0.6612(5) 0.8016(5) 0.2955(3) 0.072(2) Uani 1 1 d U . .
C94 C 0.5857(6) 0.8650(5) 0.2968(3) 0.068(2) Uani 1 1 d U . .
C95 C 0.4742(6) 0.8255(3) 0.2920(3) 0.086(3) Uani 1 1 d DU . .
C96 C 0.4123(5) 0.8828(5) 0.2528(3) 0.069(2) Uani 1 1 d U . .
C97 C 0.4883(5) 0.9586(5) 0.2338(3) 0.071(2) Uani 1 1 d U . .
C98 C 0.5910(6) 0.9450(5) 0.2604(3) 0.084(2) Uani 1 1 d U . .
C5S C 0.2882(4) 0.8547(3) 0.6384(3) 0.070 Uani 1 1 d D . .
H5SA H 0.2499 0.8690 0.6730 0.105 Uiso 1 1 calc R . .
H5SB H 0.2451 0.8597 0.6020 0.105 Uiso 1 1 calc R . .
H5SC H 0.3490 0.8994 0.6405 0.105 Uiso 1 1 calc R . .
C6S C 0.3196(2) 0.7573(2) 0.63822(16) 0.064(2) Uani 1 1 d GD . .
C7S C 0.2922(3) 0.7023(3) 0.68259(17) 0.077(3) Uani 1 1 d GU . .
H7SA H 0.2540 0.7268 0.7133 0.093 Uiso 1 1 calc R . .
C8S C 0.3208(3) 0.6114(3) 0.6820(2) 0.088(3) Uani 1 1 d GU . .
H8SA H 0.3021 0.5737 0.7123 0.105 Uiso 1 1 calc R . .
C9S C 0.3768(3) 0.5755(2) 0.6371(2) 0.076(3) Uani 1 1 d G . .
H9SA H 0.3963 0.5133 0.6367 0.091 Uiso 1 1 calc R . .
C10S C 0.4041(3) 0.6305(3) 0.5927(2) 0.076(3) Uani 1 1 d GU . .
H10C H 0.4424 0.6060 0.5620 0.091 Uiso 1 1 calc R . .
C11S C 0.3756(3) 0.7215(3) 0.59327(16) 0.059(2) Uani 1 1 d GU . .
H11C H 0.3943 0.7591 0.5629 0.070 Uiso 1 1 calc R . .
O2S O 0.5348(4) -0.0110(4) 0.45377(18) 0.081(3) Uani 0.50 1 d PD A -1
C12S C 0.4347(4) -0.0603(6) 0.4463(2) 0.070 Uani 0.50 1 d PD A -1
H12C H 0.4401 -0.1286 0.4390 0.084 Uiso 0.50 1 calc PR A -1
H12D H 0.3954 -0.0401 0.4116 0.084 Uiso 0.50 1 calc PR A -1
C13S C 0.3796 -0.0394 0.5022 0.070 Uani 0.50 1 d PD A -1
H13C H 0.3118 -0.0739 0.4973 0.105 Uiso 0.50 1 calc PR A -1
H13D H 0.3727 0.0280 0.5087 0.105 Uiso 0.50 1 calc PR A -1
H13E H 0.4190 -0.0590 0.5365 0.105 Uiso 0.50 1 calc PR A -1
C14S C 0.5473(5) 0.0301(5) 0.5147(2) 0.074 Uani 0.50 1 d PD A -1
H14D H 0.5224 -0.0255 0.5338 0.088 Uiso 0.50 1 calc PR A -1
H14E H 0.4886 0.0686 0.5137 0.088 Uiso 0.50 1 calc PR A -1
C15S C 0.6096 0.0832 0.5676 0.070 Uani 0.50 1 d PD A -1
H15D H 0.5687 0.0860 0.6019 0.105 Uiso 0.50 1 calc PR A -1
H15E H 0.6301 0.1470 0.5586 0.105 Uiso 0.50 1 calc PR A -1
H15F H 0.6705 0.0510 0.5768 0.105 Uiso 0.50 1 calc PR A -1

loop_
_atom_site_aniso_label
_atom_site_aniso_U_11
_atom_site_aniso_U_22
_atom_site_aniso_U_33
_atom_site_aniso_U_23
_atom_site_aniso_U_13
_atom_site_aniso_U_12
Lu1 0.02876(14) 0.03454(16) 0.02752(13) -0.00131(11) 0.00135(11) -0.00809(11)
Si1 0.0445(12) 0.0667(14) 0.0551(12) 0.0319(11) -0.0202(10) -0.0236(11)
Si2 0.0536(12) 0.0481(13) 0.0301(10) 0.0050(9) 0.0042(9) -0.0075(10)
Si3 0.0416(10) 0.0320(11) 0.0255(9) 0.0030(8) 0.0014(8) -0.0028(9)
Si4 0.0292(10) 0.0332(11) 0.0372(10) 0.0008(9) 0.0014(8) -0.0071(8)
N1 0.028(2) 0.019(3) 0.031(3) -0.003(2) -0.011(2) -0.008(2)
N2 0.029(3) 0.028(3) 0.026(2) 0.004(2) 0.006(2) -0.005(2)
N3 0.038(3) 0.041(3) 0.019(2) 0.003(2) -0.004(2) -0.012(2)
N4 0.036(3) 0.025(3) 0.032(3) -0.007(2) 0.005(2) -0.015(2)
N5 0.025(3) 0.025(3) 0.032(3) 0.003(2) 0.009(2) 0.003(2)
N6 0.019(2) 0.024(3) 0.018(2) -0.003(2) -0.006(2) -0.002(2)
C1 0.012(3) 0.040(4) 0.032(3) 0.006(3) -0.002(3) -0.005(3)
C2 0.057(4) 0.030(4) 0.031(3) 0.007(3) -0.019(3) -0.019(3)
C3 0.051(4) 0.034(4) 0.071(5) 0.012(4) -0.017(4) -0.009(4)
C4 0.064(5) 0.022(4) 0.077(5) -0.011(4) -0.027(4) -0.010(4)
C5 0.098(6) 0.034(4) 0.058(5) 0.009(4) -0.009(4) -0.014(4)
C6 0.078(5) 0.055(5) 0.025(4) 0.006(3) -0.021(3) -0.037(4)
C7 0.049(4) 0.036(4) 0.027(3) 0.012(3) -0.008(3) -0.013(3)
C8 0.036(3) 0.029(4) 0.022(3) -0.001(3) -0.001(3) -0.007(3)
C9 0.036(4) 0.028(4) 0.049(4) -0.006(3) 0.001(3) -0.009(3)
C10 0.052(4) 0.054(4) 0.041(4) -0.008(3) 0.012(3) -0.025(4)
C11 0.071(5) 0.036(4) 0.038(4) -0.013(3) -0.003(4) -0.005(4)
C12 0.050(4) 0.033(4) 0.064(4) -0.020(4) 0.000(4) -0.002(3)
C13 0.033(4) 0.049(4) 0.048(4) -0.010(4) -0.001(3) -0.019(3)
C14 0.044(4) 0.081(5) 0.093(5) 0.038(4) -0.041(4) -0.008(4)
C15 0.091(5) 0.083(5) 0.072(4) 0.011(4) -0.026(4) -0.033(4)
C16 0.059(5) 0.108(6) 0.078(5) 0.063(4) -0.027(4) -0.021(4)
C17 0.082(5) 0.063(5) 0.044(4) -0.009(4) 0.000(4) 0.012(4)
C18 0.059(5) 0.095(6) 0.046(4) 0.033(4) 0.008(4) 0.003(4)
C19 0.054(4) 0.040(4) 0.049(4) 0.006(3) 0.012(3) -0.009(3)
C20 0.025(3) 0.032(4) 0.026(3) -0.001(3) 0.007(3) -0.014(3)
C21 0.044(4) 0.014(3) 0.025(3) -0.002(3) -0.005(3) -0.011(3)
C22 0.054(4) 0.018(3) 0.035(3) -0.006(3) 0.015(3) 0.003(3)
C23 0.043(4) 0.043(4) 0.042(4) -0.009(3) 0.004(3) -0.014(3)
C24 0.019(3) 0.035(4) 0.039(4) -0.006(3) -0.008(3) 0.003(3)
C25 0.044(4) 0.036(4) 0.035(4) -0.009(3) -0.013(3) -0.001(3)
C26 0.023(3) 0.032(4) 0.041(4) 0.001(3) 0.005(3) -0.001(3)
C27 0.036(3) 0.021(3) 0.024(3) -0.003(3) -0.006(3) -0.001(3)
C28 0.037(4) 0.041(4) 0.051(4) -0.011(3) 0.017(3) -0.005(3)
C29 0.073(4) 0.026(4) 0.053(4) -0.013(3) 0.031(4) -0.008(3)
C30 0.047(4) 0.044(4) 0.044(4) -0.005(3) 0.001(3) 0.007(3)
C31 0.105(6) 0.023(4) 0.048(4) -0.011(4) 0.011(4) -0.021(4)
C32 0.107(5) 0.036(4) 0.033(4) -0.001(3) 0.018(4) -0.006(4)
C33 0.059(4) 0.067(5) 0.034(4) 0.010(3) 0.008(3) -0.028(4)
C34 0.094(5) 0.073(5) 0.050(4) 0.030(4) 0.031(4) 0.033(4)
C35 0.042(4) 0.044(4) 0.044(4) 0.008(3) 0.016(3) -0.008(3)
C36 0.034(4) 0.054(5) 0.106(5) 0.001(4) 0.018(4) -0.019(4)
C37 0.051(4) 0.071(5) 0.030(3) -0.002(3) 0.002(3) -0.027(4)
C38 0.036(4) 0.040(4) 0.041(4) 0.006(3) -0.005(3) -0.008(3)
O1S 0.019(2) 0.043(3) 0.034(2) 0.010(2) -0.0034(18) -0.0060(18)
C1S 0.038(4) 0.068(4) 0.103(6) 0.016(4) -0.012(4) 0.000(4)
C2S 0.026 0.083 0.099 0.015 -0.009 0.004
C3S 0.044(4) 0.096(5) 0.126(6) 0.067(5) 0.049(4) 0.032(4)
C4S 0.026 0.083 0.099 0.015 -0.009 0.004
C39 0.058(4) 0.075(6) 0.081(5) 0.015(4) -0.006(4) -0.025(4)
C40 0.056(4) 0.042(4) 0.047(4) -0.006(4) -0.003(4) -0.003(4)
C41 0.061(4) 0.054(5) 0.031(4) -0.003(3) 0.007(3) 0.004(4)
C42 0.060(4) 0.052(5) 0.049(4) 0.000(4) 0.009(4) 0.018(4)
C43 0.067(5) 0.045(5) 0.054(4) 0.002(4) -0.016(4) 0.007(4)
C44 0.049(4) 0.054(5) 0.067(5) 0.008(4) 0.003(4) 0.008(4)
C45 0.066(5) 0.057(5) 0.068(5) 0.035(4) 0.002(4) 0.001(4)
C46 0.061(5) 0.027(4) 0.067(5) 0.013(4) -0.008(4) -0.004(4)
C47 0.079(5) 0.046(5) 0.047(4) -0.017(4) 0.009(4) -0.004(4)
C48 0.059(4) 0.059(4) 0.037(4) -0.007(3) -0.013(3) -0.021(3)
C49 0.041(4) 0.106(6) 0.052(4) 0.018(4) -0.014(4) -0.008(4)
C50 0.054(4) 0.075(5) 0.026(4) -0.008(4) -0.008(3) -0.022(4)
C51 0.056(4) 0.094(6) 0.022(3) 0.019(4) -0.019(3) 0.003(4)
C52 0.107(6) 0.060(5) 0.015(3) -0.001(3) -0.005(4) -0.005(5)
C53 0.063(4) 0.040(4) 0.046(4) -0.008(4) 0.026(3) -0.007(4)
C54 0.048(4) 0.082(6) 0.069(5) 0.020(4) 0.030(3) -0.004(4)
C55 0.036(4) 0.106(5) 0.092(5) 0.017(5) 0.023(4) -0.003(4)
C56 0.034(4) 0.070(5) 0.071(5) -0.022(4) 0.015(4) 0.005(4)
C57 0.031(4) 0.081(5) 0.075(5) -0.012(4) -0.012(4) 0.019(4)
C58 0.043(4) 0.075(5) 0.074(4) 0.027(4) -0.011(4) 0.025(4)
C59 0.070(4) 0.070(5) 0.084(5) 0.014(4) -0.012(4) 0.008(4)
C60 0.055(4) 0.077(5) 0.055(4) 0.042(4) -0.002(4) 0.000(4)
C61 0.060(5) 0.093(5) 0.024(3) 0.029(3) -0.005(3) -0.008(4)
C62 0.065(4) 0.055(4) 0.054(4) 0.011(4) 0.032(4) -0.007(4)
C63 0.052(4) 0.036(4) 0.039(4) 0.004(3) 0.005(3) -0.018(3)
C64 0.039(4) 0.055(4) 0.058(4) -0.008(3) 0.002(3) -0.019(3)
C65 0.024(4) 0.062(5) 0.084(4) 0.015(4) 0.013(4) -0.005(4)
C66 0.022(3) 0.072(5) 0.081(4) 0.003(4) -0.015(3) 0.012(3)
C67 0.032(4) 0.077(5) 0.060(5) 0.010(4) -0.023(4) 0.005(4)
C68 0.087(5) 0.081(5) 0.066(5) 0.018(4) -0.031(4) 0.014(4)
C69 0.075(4) 0.044(4) 0.081(4) 0.020(3) -0.035(4) 0.014(3)
C70 0.061(4) 0.024(4) 0.072(5) 0.021(4) -0.007(4) -0.001(3)
C71 0.093(5) 0.028(4) 0.030(4) 0.013(3) -0.011(4) -0.020(4)
C72 0.070(4) 0.053(5) 0.055(4) 0.005(4) 0.026(4) -0.015(4)
C73 0.035(4) 0.056(5) 0.079(5) 0.003(4) 0.007(4) -0.031(4)
C74 0.026(3) 0.069(4) 0.068(4) 0.004(4) -0.009(3) -0.025(3)
C75 0.027(4) 0.082(5) 0.081(4) -0.001(4) 0.002(3) -0.004(4)
C76 0.022(3) 0.073(5) 0.091(5) -0.003(4) -0.017(3) 0.006(3)
C77 0.052(4) 0.079(5) 0.061(4) 0.000(4) -0.028(4) 0.012(4)
C78 0.070(5) 0.053(5) 0.060(4) 0.019(3) -0.041(4) 0.014(4)
C79 0.067(4) 0.087(5) 0.049(4) 0.039(3) -0.020(3) -0.002(4)
C80 0.095(5) 0.108(5) 0.032(4) 0.028(3) 0.004(4) -0.006(5)
C81 0.103(6) 0.106(5) 0.030(4) -0.008(4) 0.027(4) -0.016(5)
C82 0.068(5) 0.092(5) 0.055(4) -0.003(4) 0.031(4) -0.023(4)
C83 0.043(4) 0.089(6) 0.075(5) 0.011(5) 0.037(4) -0.010(4)
C84 0.057(5) 0.083(6) 0.060(4) -0.019(4) 0.009(4) 0.009(4)
C85 0.036(4) 0.067(5) 0.077(4) 0.012(4) 0.009(4) 0.017(4)
C86 0.052(4) 0.037(4) 0.080(5) 0.002(4) 0.003(4) 0.019(4)
C87 0.069(5) 0.036(4) 0.080(5) -0.014(4) 0.002(4) 0.004(4)
C88 0.050(4) 0.029(4) 0.090(5) -0.006(4) 0.018(4) -0.003(4)
C89 0.048(4) 0.049(4) 0.057(4) -0.010(3) 0.002(3) -0.031(3)
C90 0.061(4) 0.055(4) 0.081(4) -0.029(4) 0.012(3) -0.035(3)
C91 0.053(3) 0.059(3) 0.065(3) 0.000(3) -0.022(3) -0.017(3)
C92 0.052(3) 0.059(3) 0.054(3) 0.004(3) -0.024(3) -0.006(3)
C93 0.083(5) 0.086(5) 0.037(4) -0.004(4) -0.037(4) 0.000(4)
C94 0.090(4) 0.080(5) 0.026(3) -0.012(3) -0.006(4) -0.004(4)
C95 0.105(5) 0.120(6) 0.027(4) -0.022(4) 0.019(4) -0.006(5)
C96 0.072(5) 0.097(6) 0.036(4) -0.029(4) 0.027(3) 0.014(4)
C97 0.064(4) 0.078(6) 0.062(5) -0.041(4) 0.000(4) 0.020(4)
C98 0.091(4) 0.083(5) 0.072(5) -0.021(4) 0.003(4) 0.000(4)
C5S 0.026 0.083 0.099 0.015 -0.009 0.004
C6S 0.028(4) 0.084(6) 0.081(5) 0.015(5) 0.001(4) 0.005(4)
C7S 0.066(5) 0.076(5) 0.085(5) -0.002(5) 0.009(4) -0.012(4)
C8S 0.040(5) 0.075(5) 0.145(7) 0.007(6) 0.006(5) 0.000(4)
C9S 0.060(5) 0.056(5) 0.104(6) -0.010(5) -0.025(5) 0.006(4)
C10S 0.088(6) 0.082(5) 0.058(5) 0.001(5) -0.018(4) 0.033(5)
C11S 0.029(4) 0.091(5) 0.056(4) 0.014(4) -0.008(3) 0.011(4)
O2S 0.143(8) 0.069(6) 0.052(5) 0.029(5) 0.047(5) 0.077(6)
C12S 0.026 0.083 0.099 0.015 -0.009 0.004
C13S 0.026 0.083 0.099 0.015 -0.009 0.004
C14S 0.058 0.083 0.097 0.058 0.039 0.015
C15S 0.026 0.083 0.099 0.015 -0.009 0.004

loop_
_atom_type_symbol
_atom_type_description
_atom_type_scat_dispersion_real
_atom_type_scat_dispersion_imag
_atom_type_scat_source
C C 0.0033 0.0016 'International Tables Vol C Tables 4.2.6.8 and 6.1.1.4'
H H 0.0000 0.0000 'International Tables Vol C Tables 4.2.6.8 and 6.1.1.4'
N N 0.0061 0.0033 'International Tables Vol C Tables 4.2.6.8 and 6.1.1.4'
O O 0.0106 0.0060 'International Tables Vol C Tables 4.2.6.8 and 6.1.1.4'
Lu Lu -0.4720 5.8584 'International Tables Vol C Tables 4.2.6.8 and 6.1.1.4'
Si Si 0.0817 0.0704 'International Tables Vol C Tables 4.2.6.8 and 6.1.1.4'

loop_
_geom_angle_atom_site_label_1
_geom_angle_atom_site_label_2
_geom_angle_atom_site_label_3
_geom_angle
_geom_angle_site_symmetry_3
N1 Lu1 O1S 122.66(14) .
N1 Lu1 N4 121.45(14) .
O1S Lu1 N4 115.77(13) .
N1 Lu1 N5 112.44(14) .
O1S Lu1 N5 97.87(13) .
N4 Lu1 N5 60.28(14) .
N1 Lu1 N2 59.65(14) .
O1S Lu1 N2 103.20(13) .
N4 Lu1 N2 104.87(14) .
N5 Lu1 N2 158.28(14) .
N1 Lu1 C20 120.04(14) .
O1S Lu1 C20 110.53(13) .
N4 Lu1 C20 30.52(14) .
N5 Lu1 C20 29.82(14) .
N2 Lu1 C20 133.03(15) .
N1 Lu1 C1 29.81(14) .
O1S Lu1 C1 116.20(13) .
N4 Lu1 C1 116.74(15) .
N5 Lu1 C1 139.09(14) .
N2 Lu1 C1 29.83(14) .
C20 Lu1 C1 133.05(15) .
N3 Si1 C14 109.1(2) .
N3 Si1 C16 110.2(2) .
C14 Si1 C16 109.0(3) .
N3 Si1 C15 113.6(3) .
C14 Si1 C15 108.5(3) .
C16 Si1 C15 106.3(3) .
N3 Si2 C17 109.5(2) .
N3 Si2 C19 111.1(2) .
C17 Si2 C19 108.6(3) .
N3 Si2 C18 112.5(3) .
C17 Si2 C18 107.8(3) .
C19 Si2 C18 107.1(3) .
N6 Si3 C35 108.5(2) .
N6 Si3 C33 111.3(2) .
C35 Si3 C33 107.5(2) .
N6 Si3 C34 110.4(2) .
C35 Si3 C34 111.5(3) .
C33 Si3 C34 107.7(3) .
N6 Si4 C36 110.6(2) .
N6 Si4 C37 107.7(2) .
C36 Si4 C37 109.7(3) .
N6 Si4 C38 112.4(2) .
C36 Si4 C38 107.6(3) .
C37 Si4 C38 108.7(2) .
C1 N1 C2 120.9(4) .
C1 N1 Lu1 95.4(3) .
C2 N1 Lu1 143.0(3) .
C1 N2 C8 122.3(4) .
C1 N2 Lu1 93.3(3) .
C8 N2 Lu1 144.0(3) .
C1 N3 Si1 120.4(3) .
C1 N3 Si2 117.4(3) .
Si1 N3 Si2 122.2(2) .
C20 N4 C21 122.9(4) .
C20 N4 Lu1 92.9(3) .
C21 N4 Lu1 142.5(3) .
C20 N5 C27 120.1(4) .
C20 N5 Lu1 93.0(3) .
C27 N5 Lu1 146.9(3) .
C20 N6 Si3 121.0(3) .
C20 N6 Si4 115.2(3) .
Si3 N6 Si4 123.7(2) .
N2 C1 N1 111.6(4) .
N2 C1 N3 123.4(4) .
N1 C1 N3 124.9(5) .
N2 C1 Lu1 56.8(2) .
N1 C1 Lu1 54.8(2) .
N3 C1 Lu1 179.8(4) .
N1 C2 C3 111.1(4) .
N1 C2 C7 110.5(4) .
C3 C2 C7 108.6(4) .
C2 C3 C4 114.1(5) .
C5 C4 C3 108.7(5) .
C4 C5 C6 112.7(5) .
C7 C6 C5 112.1(5) .
C6 C7 C2 111.2(5) .
N2 C8 C9 108.8(4) .
N2 C8 C13 111.8(4) .
C9 C8 C13 110.6(4) .
C8 C9 C10 111.2(4) .
C11 C10 C9 111.4(5) .
C10 C11 C12 111.0(5) .
C11 C12 C13 110.7(5) .
C8 C13 C12 110.0(4) .
N5 C20 N4 113.6(4) .
N5 C20 N6 124.8(4) .
N4 C20 N6 121.6(5) .
N5 C20 Lu1 57.2(3) .
N4 C20 Lu1 56.6(3) .
N6 C20 Lu1 176.6(3) .
N4 C21 C22 111.1(4) .
N4 C21 C26 109.6(4) .
C22 C21 C26 110.4(4) .
C21 C22 C23 110.8(4) .
C24 C23 C22 111.3(4) .
C23 C24 C25 110.5(4) .
C26 C25 C24 111.6(4) .
C25 C26 C21 112.0(4) .
N5 C27 C28 112.1(4) .
N5 C27 C32 110.3(4) .
C28 C27 C32 109.2(5) .
C27 C28 C29 109.6(4) .
C28 C29 C30 111.9(5) .
C31 C30 C29 111.5(5) .
C30 C31 C32 112.4(5) .
C27 C32 C31 109.4(4) .
C1S O1S C3S 113.9(4) .
C1S O1S Lu1 126.3(3) .
C3S O1S Lu1 118.9(3) .
O1S C1S C2S 107.5(4) .
O1S C3S C4S 112.5(5) .
C47 C39 C43 103.5(3) .
C47 C39 C40 104.9(4) .
C43 C39 C40 99.2(4) .
C47 C39 C39 114.7(4) 2_665
C43 C39 C39 115.7(4) 2_665
C40 C39 C39 116.8(3) 2_665
C50 C40 C41 120.3(5) .
C50 C40 C39 124.9(5) .
C41 C40 C39 110.0(5) .
C40 C41 C53 121.8(6) .
C40 C41 C42 109.7(5) .
C53 C41 C42 117.5(6) .
C56 C42 C41 123.2(6) .
C56 C42 C43 118.4(6) .
C41 C42 C43 107.8(5) .
C44 C43 C42 118.0(5) .
C44 C43 C39 129.5(5) .
C42 C43 C39 107.7(4) .
C43 C44 C58 123.1(6) .
C43 C44 C45 119.5(6) .
C58 C44 C45 107.4(6) .
C46 C45 C60 120.2(6) .
C46 C45 C44 117.1(6) .
C60 C45 C44 107.7(5) .
C45 C46 C63 119.0(6) .
C45 C46 C47 120.2(6) .
C63 C46 C47 110.3(5) .
C48 C47 C46 106.8(4) .
C48 C47 C39 123.1(5) .
C46 C47 C39 125.2(5) .
C49 C48 C64 119.7(6) .
C49 C48 C47 122.8(6) .
C64 C48 C47 107.2(5) .
C48 C49 C50 115.2(6) .
C48 C49 C67 118.5(6) .
C50 C49 C67 112.9(6) .
C40 C50 C49 123.7(6) .
C40 C50 C51 118.5(5) .
C49 C50 C51 107.1(6) .
C52 C51 C68 122.1(6) .
C52 C51 C50 120.4(6) .
C68 C51 C50 105.2(6) .
C51 C52 C53 119.3(6) .
C51 C52 C71 119.5(6) .
C53 C52 C71 109.5(6) .
C41 C53 C52 119.7(6) .
C41 C53 C54 120.0(6) .
C52 C53 C54 108.2(5) .
C55 C54 C53 122.2(7) .
C55 C54 C72 116.6(6) .
C53 C54 C72 108.2(6) .
C54 C55 C75 124.4(7) .
C54 C55 C56 118.6(6) .
C75 C55 C56 105.8(6) .
C57 C56 C42 123.8(6) .
C57 C56 C55 106.0(6) .
C42 C56 C55 118.4(6) .
C56 C57 C58 117.4(6) .
C56 C57 C76 113.5(7) .
C58 C57 C76 117.1(6) .
C59 C58 C57 122.8(6) .
C59 C58 C44 106.4(5) .
C57 C58 C44 119.3(6) .
C78 C59 C58 119.1(5) .
C78 C59 C60 116.8(5) .
C58 C59 C60 111.9(5) .
C61 C60 C45 122.8(5) .
C61 C60 C59 121.2(6) .
C45 C60 C59 106.5(5) .
C60 C61 C80 121.3(6) .
C60 C61 C62 116.9(5) .
C80 C61 C62 107.1(6) .
C63 C62 C82 121.4(6) .
C63 C62 C61 118.9(6) .
C82 C62 C61 108.4(5) .
C62 C63 C46 122.0(6) .
C62 C63 C64 119.4(6) .
C46 C63 C64 106.7(5) .
C65 C64 C48 122.3(6) .
C65 C64 C63 117.5(6) .
C48 C64 C63 109.0(5) .
C64 C65 C83 120.6(6) .
C64 C65 C66 117.2(6) .
C83 C65 C66 110.0(6) .
C67 C66 C85 122.6(6) .
C67 C66 C65 119.2(6) .
C85 C66 C65 106.4(6) .
C66 C67 C49 123.1(7) .
C66 C67 C68 121.4(6) .
C49 C67 C68 103.2(6) .
C69 C68 C51 120.9(7) .
C69 C68 C67 117.0(7) .
C51 C68 C67 111.4(6) .
C68 C69 C86 121.8(6) .
C68 C69 C70 118.0(7) .
C86 C69 C70 108.1(5) .
C71 C70 C88 121.6(6) .
C71 C70 C69 120.1(5) .
C88 C70 C69 106.0(5) .
C70 C71 C72 118.8(5) .
C70 C71 C52 119.4(6) .
C72 C71 C52 109.0(6) .
C73 C72 C71 120.5(6) .
C73 C72 C54 122.2(6) .
C71 C72 C54 105.1(5) .
C72 C73 C89 119.8(6) .
C72 C73 C74 118.2(6) .
C89 C73 C74 111.1(6) .
C75 C74 C91 121.8(6) .
C75 C74 C73 117.7(6) .
C91 C74 C73 107.0(6) .
C74 C75 C76 116.9(6) .
C74 C75 C55 120.7(7) .
C76 C75 C55 110.0(6) .
C77 C76 C57 120.5(6) .
C77 C76 C75 123.9(6) .
C57 C76 C75 104.7(6) .
C76 C77 C92 119.2(6) .
C76 C77 C78 121.8(5) .
C92 C77 C78 106.8(5) .
C59 C78 C79 121.0(4) .
C59 C78 C77 118.7(4) .
C79 C78 C77 109.2(4) .
C80 C79 C78 121.4(6) .
C80 C79 C93 118.4(6) .
C78 C79 C93 106.8(5) .
C79 C80 C61 117.9(7) .
C79 C80 C81 124.8(6) .
C61 C80 C81 108.4(6) .
C95 C81 C82 121.4(6) .
C95 C81 C80 117.8(6) .
C82 C81 C80 106.7(5) .
C83 C82 C62 120.5(6) .
C83 C82 C81 120.2(6) .
C62 C82 C81 109.3(5) .
C82 C83 C65 120.5(7) .
C82 C83 C84 119.8(6) .
C65 C83 C84 105.2(6) .
C96 C84 C85 120.4(7) .
C96 C84 C83 120.1(7) .
C85 C84 C83 109.2(6) .
C86 C85 C84 122.2(6) .
C86 C85 C66 116.8(6) .
C84 C85 C66 109.3(6) .
C85 C86 C87 119.7(6) .
C85 C86 C69 120.3(6) .
C87 C86 C69 106.2(5) .
C97 C87 C86 118.5(6) .
C97 C87 C88 121.4(6) .
C86 C87 C88 108.3(6) .
C89 C88 C70 118.4(6) .
C89 C88 C87 118.3(6) .
C70 C88 C87 111.4(5) .
C88 C89 C73 121.0(6) .
C88 C89 C90 120.2(6) .
C73 C89 C90 105.4(6) .
C98 C90 C91 121.2(7) .
C98 C90 C89 117.9(6) .
C91 C90 C89 107.0(6) .
C92 C91 C74 117.1(6) .
C92 C91 C90 121.4(6) .
C74 C91 C90 109.6(6) .
C77 C92 C93 110.8(6) .
C77 C92 C91 121.1(6) .
C93 C92 C91 116.0(6) .
C94 C93 C92 122.4(7) .
C94 C93 C79 120.4(6) .
C92 C93 C79 106.4(6) .
C93 C94 C98 120.4(7) .
C93 C94 C95 118.4(6) .
C98 C94 C95 106.6(6) .
C81 C95 C96 118.3(6) .
C81 C95 C94 120.2(6) .
C96 C95 C94 109.0(5) .
C84 C96 C95 120.1(7) .
C84 C96 C97 120.4(6) .
C95 C96 C97 105.9(6) .
C87 C97 C98 120.8(7) .
C87 C97 C96 118.7(6) .
C98 C97 C96 108.1(6) .
C90 C98 C97 121.5(7) .
C90 C98 C94 118.2(7) .
C97 C98 C94 110.4(7) .
C7S C6S C11S 120.0 .
C7S C6S C5S 120.1(3) .
C11S C6S C5S 119.9(3) .
C8S C7S C6S 120.0 .
C7S C8S C9S 120.0 .
C10S C9S C8S 120.0 .
C9S C10S C11S 120.0 .
C10S C11S C6S 120.0 .
C12S O2S C14S 105.4(4) .
O2S C12S C13S 109.6(4) .
O2S C14S C15S 152.4(6) .

loop_
_geom_bond_atom_site_label_1
_geom_bond_atom_site_label_2
_geom_bond_distance
_geom_bond_site_symmetry_2
Lu1 N1 2.224(4) .
Lu1 O1S 2.228(3) .
Lu1 N4 2.245(4) .
Lu1 N5 2.260(4) .
Lu1 N2 2.271(4) .
Lu1 C20 2.686(5) .
Lu1 C1 2.709(5) .
Si1 N3 1.733(4) .
Si1 C14 1.792(6) .
Si1 C16 1.828(6) .
Si1 C15 1.861(6) .
Si2 N3 1.785(4) .
Si2 C17 1.826(5) .
Si2 C19 1.862(6) .
Si2 C18 1.868(6) .
Si3 N6 1.756(4) .
Si3 C35 1.837(5) .
Si3 C33 1.841(5) .
Si3 C34 1.853(6) .
Si4 N6 1.800(4) .
Si4 C36 1.834(6) .
Si4 C37 1.854(5) .
Si4 C38 1.870(5) .
N1 C1 1.353(6) .
N1 C2 1.479(6) .
N2 C1 1.350(6) .
N2 C8 1.484(6) .
N3 C1 1.417(6) .
N4 C20 1.366(6) .
N4 C21 1.456(6) .
N5 C20 1.338(6) .
N5 C27 1.485(6) .
N6 C20 1.397(6) .
C2 C3 1.511(7) .
C2 C7 1.525(7) .
C3 C4 1.523(7) .
C4 C5 1.503(8) .
C5 C6 1.516(8) .
C6 C7 1.510(7) .
C8 C9 1.492(7) .
C8 C13 1.511(7) .
C9 C10 1.530(7) .
C10 C11 1.476(7) .
C11 C12 1.500(7) .
C12 C13 1.557(7) .
C21 C22 1.479(6) .
C21 C26 1.522(6) .
C22 C23 1.545(7) .
C23 C24 1.506(7) .
C24 C25 1.521(7) .
C25 C26 1.506(7) .
C27 C28 1.505(7) .
C27 C32 1.513(7) .
C28 C29 1.511(7) .
C29 C30 1.513(7) .
C30 C31 1.479(7) .
C31 C32 1.526(7) .
O1S C1S 1.446(6) .
O1S C3S 1.446(7) .
C1S C2S 1.496(4) .
C3S C4S 1.497(8) .
C39 C47 1.506(4) .
C39 C43 1.520(4) .
C39 C40 1.522(4) .
C39 C39 1.608(4) 2_665
C40 C50 1.359(8) .
C40 C41 1.387(8) .
C41 C53 1.397(8) .
C41 C42 1.400(8) .
C42 C56 1.373(8) .
C42 C43 1.467(8) .
C43 C44 1.317(8) .
C44 C58 1.420(8) .
C44 C45 1.493(8) .
C45 C46 1.377(8) .
C45 C60 1.383(8) .
C46 C63 1.394(8) .
C46 C47 1.459(8) .
C47 C48 1.451(8) .
C48 C49 1.376(9) .
C48 C64 1.435(8) .
C49 C50 1.420(8) .
C49 C67 1.425(9) .
C50 C51 1.483(9) .
C51 C52 1.370(9) .
C51 C68 1.442(9) .
C52 C53 1.405(9) .
C52 C71 1.467(8) .
C53 C54 1.459(8) .
C54 C55 1.305(9) .
C54 C72 1.513(9) .
C55 C75 1.437(9) .
C55 C56 1.495(9) .
C56 C57 1.366(9) .
C57 C58 1.416(9) .
C57 C76 1.426(9) .
C58 C59 1.386(8) .
C59 C78 1.380(4) .
C59 C60 1.437(4) .
C60 C61 1.366(8) .
C61 C80 1.416(9) .
C61 C62 1.471(8) .
C62 C63 1.365(7) .
C62 C82 1.388(9) .
C63 C64 1.469(8) .
C64 C65 1.379(8) .
C65 C83 1.426(8) .
C65 C66 1.472(9) .
C66 C67 1.356(8) .
C66 C85 1.462(8) .
C67 C68 1.482(9) .
C68 C69 1.353(9) .
C69 C86 1.506(9) .
C69 C70 1.534(8) .
C70 C71 1.377(8) .
C70 C88 1.420(8) .
C71 C72 1.448(9) .
C72 C73 1.363(8) .
C73 C89 1.423(8) .
C73 C74 1.511(9) .
C74 C75 1.388(9) .
C74 C91 1.433(8) .
C75 C76 1.432(9) .
C76 C77 1.336(8) .
C77 C92 1.400(8) .
C77 C78 1.450(4) .
C78 C79 1.427(4) .
C79 C80 1.359(9) .
C79 C93 1.471(9) .
C80 C81 1.456(9) .
C81 C95 1.383(4) .
C81 C82 1.443(4) .
C82 C83 1.347(9) .
C83 C84 1.518(9) .
C84 C96 1.326(8) .
C84 C85 1.390(9) .
C85 C86 1.387(8) .
C86 C87 1.475(8) .
C87 C97 1.360(9) .
C87 C88 1.479(8) .
C88 C89 1.393(8) .
C89 C90 1.557(9) .
C90 C98 1.344(9) .
C90 C91 1.481(9) .
C91 C92 1.431(9) .
C92 C93 1.430(9) .
C93 C94 1.406(9) .
C94 C98 1.478(10) .
C94 C95 1.525(9) .
C95 C96 1.510(9) .
C96 C97 1.534(9) .
C97 C98 1.478(10) .
C5S C6S 1.493(4) .
C6S C7S 1.3900 .
C6S C11S 1.3900 .
C7S C8S 1.3900 .
C8S C9S 1.3900 .
C9S C10S 1.3900 .
C10S C11S 1.3900 .
O2S C12S 1.436(5) .
O2S C14S 1.442(4) .
C12S C13S 1.528(4) .
C14S C15S 1.507(4) .

loop_
_geom_torsion_atom_site_label_1
_geom_torsion_atom_site_label_2
_geom_torsion_atom_site_label_3
_geom_torsion_atom_site_label_4
_geom_torsion
_geom_torsion_site_symmetry_1
O1S Lu1 N1 C1 86.3(3) .
N4 Lu1 N1 C1 -89.6(3) .
N5 Lu1 N1 C1 -157.5(3) .
N2 Lu1 N1 C1 -0.2(3) .
C20 Lu1 N1 C1 -125.2(3) .
O1S Lu1 N1 C2 -82.9(5) .
N4 Lu1 N1 C2 101.1(5) .
N5 Lu1 N1 C2 33.2(6) .
N2 Lu1 N1 C2 -169.4(6) .
C20 Lu1 N1 C2 65.5(6) .
C1 Lu1 N1 C2 -169.3(7) .
N1 Lu1 N2 C1 0.2(3) .
O1S Lu1 N2 C1 -120.2(3) .
N4 Lu1 N2 C1 118.2(3) .
N5 Lu1 N2 C1 74.2(5) .
C20 Lu1 N2 C1 104.5(3) .
N1 Lu1 N2 C8 172.9(6) .
O1S Lu1 N2 C8 52.6(6) .
N4 Lu1 N2 C8 -69.0(6) .
N5 Lu1 N2 C8 -113.0(6) .
C20 Lu1 N2 C8 -82.8(6) .
C1 Lu1 N2 C8 172.8(7) .
C14 Si1 N3 C1 -9.8(5) .
C16 Si1 N3 C1 -129.4(4) .
C15 Si1 N3 C1 111.5(4) .
C14 Si1 N3 Si2 168.0(3) .
C16 Si1 N3 Si2 48.4(4) .
C15 Si1 N3 Si2 -70.7(4) .
C17 Si2 N3 C1 -133.3(4) .
C19 Si2 N3 C1 -13.3(4) .
C18 Si2 N3 C1 106.8(4) .
C17 Si2 N3 Si1 48.8(4) .
C19 Si2 N3 Si1 168.8(3) .
C18 Si2 N3 Si1 -71.0(3) .
N1 Lu1 N4 C20 -96.8(3) .
O1S Lu1 N4 C20 87.0(3) .
N5 Lu1 N4 C20 2.8(3) .
N2 Lu1 N4 C20 -160.0(3) .
C1 Lu1 N4 C20 -130.6(3) .
N1 Lu1 N4 C21 66.6(5) .
O1S Lu1 N4 C21 -109.6(5) .
N5 Lu1 N4 C21 166.2(6) .
N2 Lu1 N4 C21 3.4(5) .
C20 Lu1 N4 C21 163.4(7) .
C1 Lu1 N4 C21 32.8(5) .
N1 Lu1 N5 C20 111.6(3) .
O1S Lu1 N5 C20 -118.1(3) .
N4 Lu1 N5 C20 -2.8(3) .
N2 Lu1 N5 C20 47.8(5) .
C1 Lu1 N5 C20 94.8(3) .
N1 Lu1 N5 C27 -68.7(6) .
O1S Lu1 N5 C27 61.6(6) .
N4 Lu1 N5 C27 176.8(6) .
N2 Lu1 N5 C27 -132.5(5) .
C20 Lu1 N5 C27 179.7(7) .
C1 Lu1 N5 C27 -85.6(6) .
C35 Si3 N6 C20 3.2(4) .
C33 Si3 N6 C20 121.2(4) .
C34 Si3 N6 C20 -119.3(4) .
C35 Si3 N6 Si4 -179.4(3) .
C33 Si3 N6 Si4 -61.4(3) .
C34 Si3 N6 Si4 58.1(3) .
C36 Si4 N6 C20 114.4(4) .
C37 Si4 N6 C20 -5.5(4) .
C38 Si4 N6 C20 -125.3(4) .
C36 Si4 N6 Si3 -63.2(3) .
C37 Si4 N6 Si3 176.9(3) .
C38 Si4 N6 Si3 57.1(3) .
C8 N2 C1 N1 -175.2(4) .
Lu1 N2 C1 N1 -0.2(4) .
C8 N2 C1 N3 5.0(7) .
Lu1 N2 C1 N3 180.0(4) .
C8 N2 C1 Lu1 -175.0(5) .
C2 N1 C1 N2 172.8(4) .
Lu1 N1 C1 N2 0.3(4) .
C2 N1 C1 N3 -7.5(7) .
Lu1 N1 C1 N3 -180.0(4) .
C2 N1 C1 Lu1 172.5(5) .
Si1 N3 C1 N2 -81.5(6) .
Si2 N3 C1 N2 100.6(5) .
Si1 N3 C1 N1 98.8(5) .
Si2 N3 C1 N1 -79.1(6) .
Si1 N3 C1 Lu1 97(100) .
Si2 N3 C1 Lu1 -81(100) .
N1 Lu1 C1 N2 -179.7(5) .
O1S Lu1 C1 N2 69.7(3) .
N4 Lu1 C1 N2 -72.5(3) .
N5 Lu1 C1 N2 -147.0(3) .
C20 Lu1 C1 N2 -104.4(3) .
O1S Lu1 C1 N1 -110.6(3) .
N4 Lu1 C1 N1 107.2(3) .
N5 Lu1 C1 N1 32.7(4) .
N2 Lu1 C1 N1 179.7(5) .
C20 Lu1 C1 N1 75.4(4) .
N1 Lu1 C1 N3 2(100) .
O1S Lu1 C1 N3 -108(100) .
N4 Lu1 C1 N3 109(100) .
N5 Lu1 C1 N3 35(100) .
N2 Lu1 C1 N3 -178(100) .
C20 Lu1 C1 N3 78(100) .
C1 N1 C2 C3 -122.3(5) .
Lu1 N1 C2 C3 45.2(7) .
C1 N1 C2 C7 117.0(5) .
Lu1 N1 C2 C7 -75.4(7) .
N1 C2 C3 C4 -179.4(4) .
C7 C2 C3 C4 -57.6(6) .
C2 C3 C4 C5 56.4(7) .
C3 C4 C5 C6 -53.2(7) .
C4 C5 C6 C7 54.7(7) .
C5 C6 C7 C2 -55.1(6) .
N1 C2 C7 C6 177.6(4) .
C3 C2 C7 C6 55.4(6) .
C1 N2 C8 C9 146.9(5) .
Lu1 N2 C8 C9 -24.6(8) .
C1 N2 C8 C13 -90.7(6) .
Lu1 N2 C8 C13 97.9(6) .
N2 C8 C9 C10 179.9(4) .
C13 C8 C9 C10 56.7(6) .
C8 C9 C10 C11 -57.0(6) .
C9 C10 C11 C12 56.7(6) .
C10 C11 C12 C13 -56.5(6) .
N2 C8 C13 C12 -177.6(4) .
C9 C8 C13 C12 -56.2(6) .
C11 C12 C13 C8 56.0(6) .
C27 N5 C20 N4 -175.4(4) .
Lu1 N5 C20 N4 4.4(4) .
C27 N5 C20 N6 3.6(7) .
Lu1 N5 C20 N6 -176.6(4) .
C27 N5 C20 Lu1 -179.8(5) .
C21 N4 C20 N5 -172.5(4) .
Lu1 N4 C20 N5 -4.5(4) .
C21 N4 C20 N6 8.5(7) .
Lu1 N4 C20 N6 176.5(4) .
C21 N4 C20 Lu1 -168.0(5) .
Si3 N6 C20 N5 -102.4(5) .
Si4 N6 C20 N5 80.0(5) .
Si3 N6 C20 N4 76.5(5) .
Si4 N6 C20 N4 -101.1(5) .
Si3 N6 C20 Lu1 133(6) .
Si4 N6 C20 Lu1 -44(6) .
N1 Lu1 C20 N5 -83.0(3) .
O1S Lu1 C20 N5 68.9(3) .
N4 Lu1 C20 N5 175.1(5) .
N2 Lu1 C20 N5 -158.0(3) .
C1 Lu1 C20 N5 -116.7(3) .
N1 Lu1 C20 N4 101.9(3) .
O1S Lu1 C20 N4 -106.2(3) .
N5 Lu1 C20 N4 -175.1(5) .
N2 Lu1 C20 N4 26.9(4) .
C1 Lu1 C20 N4 68.1(3) .
N1 Lu1 C20 N6 43(6) .
O1S Lu1 C20 N6 -165(6) .
N4 Lu1 C20 N6 -59(6) .
N5 Lu1 C20 N6 126(6) .
N2 Lu1 C20 N6 -32(6) .
C1 Lu1 C20 N6 9(6) .
C20 N4 C21 C22 -129.8(5) .
Lu1 N4 C21 C22 70.0(6) .
C20 N4 C21 C26 108.0(5) .
Lu1 N4 C21 C26 -52.2(6) .
N4 C21 C22 C23 -178.6(4) .
C26 C21 C22 C23 -56.8(6) .
C21 C22 C23 C24 57.4(6) .
C22 C23 C24 C25 -54.9(6) .
C23 C24 C25 C26 54.1(6) .
C24 C25 C26 C21 -54.9(6) .
N4 C21 C26 C25 179.2(4) .
C22 C21 C26 C25 56.5(6) .
C20 N5 C27 C28 95.9(5) .
Lu1 N5 C27 C28 -83.7(6) .
C20 N5 C27 C32 -142.2(5) .
Lu1 N5 C27 C32 38.2(8) .
N5 C27 C28 C29 -176.4(4) .
C32 C27 C28 C29 61.0(6) .
C27 C28 C29 C30 -57.2(6) .
C28 C29 C30 C31 52.8(6) .
C29 C30 C31 C32 -52.5(7) .
N5 C27 C32 C31 176.2(5) .
C28 C27 C32 C31 -60.3(6) .
C30 C31 C32 C27 56.6(7) .
N1 Lu1 O1S C1S -4.8(4) .
N4 Lu1 O1S C1S 171.4(3) .
N5 Lu1 O1S C1S -127.9(3) .
N2 Lu1 O1S C1S 57.4(4) .
C20 Lu1 O1S C1S -155.8(3) .
C1 Lu1 O1S C1S 28.8(4) .
N1 Lu1 O1S C3S -173.2(3) .
N4 Lu1 O1S C3S 2.9(4) .
N5 Lu1 O1S C3S 63.6(4) .
N2 Lu1 O1S C3S -111.0(4) .
C20 Lu1 O1S C3S 35.7(4) .
C1 Lu1 O1S C3S -139.7(4) .
C3S O1S C1S C2S -161.6(5) .
Lu1 O1S C1S C2S 29.4(5) .
C1S O1S C3S C4S 56.9(6) .
Lu1 O1S C3S C4S -133.2(4) .
C47 C39 C40 C50 -25.6(6) .
C43 C39 C40 C50 -132.3(5) .
C39 C39 C40 C50 102.6(6) 2_665
C47 C39 C40 C41 129.6(4) .
C43 C39 C40 C41 22.9(5) .
C39 C39 C40 C41 -102.1(5) 2_665
C50 C40 C41 C53 -2.2(9) .
C39 C40 C41 C53 -158.8(5) .
C50 C40 C41 C42 140.8(6) .
C39 C40 C41 C42 -15.8(6) .
C40 C41 C42 C56 -143.2(6) .
C53 C41 C42 C56 1.6(9) .
C40 C41 C42 C43 0.7(7) .
C53 C41 C42 C43 145.5(5) .
C56 C42 C43 C44 2.7(9) .
C41 C42 C43 C44 -143.2(6) .
C56 C42 C43 C39 160.3(5) .
C41 C42 C43 C39 14.4(6) .
C47 C39 C43 C44 24.5(8) .
C40 C39 C43 C44 132.4(7) .
C39 C39 C43 C44 -101.8(7) 2_665
C47 C39 C43 C42 -129.7(5) .
C40 C39 C43 C42 -21.8(5) .
C39 C39 C43 C42 104.0(5) 2_665
C42 C43 C44 C58 -1.3(10) .
C39 C43 C44 C58 -153.3(6) .
C42 C43 C44 C45 139.7(6) .
C39 C43 C44 C45 -12.3(10) .
C43 C44 C45 C46 -4.5(9) .
C58 C44 C45 C46 142.0(6) .
C43 C44 C45 C60 -143.6(6) .
C58 C44 C45 C60 2.8(7) .
C60 C45 C46 C63 -3.8(9) .
C44 C45 C46 C63 -137.7(6) .
C60 C45 C46 C47 137.7(6) .
C44 C45 C46 C47 3.8(9) .
C45 C46 C47 C48 -142.8(6) .
C63 C46 C47 C48 1.7(7) .
C45 C46 C47 C39 12.8(9) .
C63 C46 C47 C39 157.3(5) .
C43 C39 C47 C48 128.0(5) .
C40 C39 C47 C48 24.4(6) .
C39 C39 C47 C48 -105.0(6) 2_665
C43 C39 C47 C46 -23.8(6) .
C40 C39 C47 C46 -127.4(6) .
C39 C39 C47 C46 103.1(6) 2_665
C46 C47 C48 C49 142.3(6) .
C39 C47 C48 C49 -13.9(8) .
C46 C47 C48 C64 -2.3(6) .
C39 C47 C48 C64 -158.5(5) .
C64 C48 C49 C50 139.5(6) .
C47 C48 C49 C50 -1.0(9) .
C64 C48 C49 C67 1.3(9) .
C47 C48 C49 C67 -139.1(6) .
C41 C40 C50 C49 -137.6(6) .
C39 C40 C50 C49 15.3(9) .
C41 C40 C50 C51 2.3(8) .
C39 C40 C50 C51 155.2(5) .
C48 C49 C50 C40 0.4(9) .
C67 C49 C50 C40 140.8(6) .
C48 C49 C50 C51 -143.3(6) .
C67 C49 C50 C51 -2.8(7) .
C40 C50 C51 C52 -1.6(8) .
C49 C50 C51 C52 144.2(6) .
C40 C50 C51 C68 -144.5(6) .
C49 C50 C51 C68 1.4(7) .
C68 C51 C52 C53 137.3(7) .
C50 C51 C52 C53 0.8(9) .
C68 C51 C52 C71 -1.9(10) .
C50 C51 C52 C71 -138.5(6) .
C40 C41 C53 C52 1.3(9) .
C42 C41 C53 C52 -139.0(6) .
C40 C41 C53 C54 139.4(6) .
C42 C41 C53 C54 -0.9(9) .
C51 C52 C53 C41 -0.6(9) .
C71 C52 C53 C41 142.3(6) .
C51 C52 C53 C54 -143.1(6) .
C71 C52 C53 C54 -0.2(7) .
C41 C53 C54 C55 -1.1(10) .
C52 C53 C54 C55 141.3(7) .
C41 C53 C54 C72 -141.0(6) .
C52 C53 C54 C72 1.4(7) .
C53 C54 C55 C75 -136.2(7) .
C72 C54 C55 C75 0.6(10) .
C53 C54 C55 C56 2.3(10) .
C72 C54 C55 C56 139.1(6) .
C41 C42 C56 C57 137.1(7) .
C43 C42 C56 C57 -3.2(10) .
C41 C42 C56 C55 -0.4(9) .
C43 C42 C56 C55 -140.8(6) .
C54 C55 C56 C57 -145.8(6) .
C75 C55 C56 C57 -0.4(7) .
C54 C55 C56 C42 -1.6(9) .
C75 C55 C56 C42 143.9(6) .
C42 C56 C57 C58 2.2(10) .
C55 C56 C57 C58 144.1(6) .
C42 C56 C57 C76 -139.4(7) .
C55 C56 C57 C76 2.4(7) .
C56 C57 C58 C59 -139.0(6) .
C76 C57 C58 C59 1.2(10) .
C56 C57 C58 C44 -0.7(10) .
C76 C57 C58 C44 139.6(6) .
C43 C44 C58 C59 144.7(6) .
C45 C44 C58 C59 -0.3(7) .
C43 C44 C58 C57 0.4(10) .
C45 C44 C58 C57 -144.6(6) .
C57 C58 C59 C78 -0.8(9) .
C44 C58 C59 C78 -143.7(5) .
C57 C58 C59 C60 140.4(6) .
C44 C58 C59 C60 -2.4(7) .
C46 C45 C60 C61 4.6(10) .
C44 C45 C60 C61 142.2(6) .
C46 C45 C60 C59 -141.8(6) .
C44 C45 C60 C59 -4.1(7) .
C78 C59 C60 C61 -0.6(9) .
C58 C59 C60 C61 -142.8(6) .
C78 C59 C60 C45 146.4(6) .
C58 C59 C60 C45 4.2(7) .
C45 C60 C61 C80 -137.3(7) .
C59 C60 C61 C80 4.3(10) .
C45 C60 C61 C62 -3.4(10) .
C59 C60 C61 C62 138.2(6) .
C60 C61 C62 C63 1.7(9) .
C80 C61 C62 C63 141.6(6) .
C60 C61 C62 C82 -142.6(6) .
C80 C61 C62 C82 -2.6(7) .
C82 C62 C63 C46 138.3(6) .
C61 C62 C63 C46 -1.2(9) .
C82 C62 C63 C64 0.6(9) .
C61 C62 C63 C64 -138.9(6) .
C45 C46 C63 C62 2.2(9) .
C47 C46 C63 C62 -142.8(6) .
C45 C46 C63 C64 144.5(6) .
C47 C46 C63 C64 -0.5(7) .
C49 C48 C64 C65 -1.2(9) .
C47 C48 C64 C65 144.7(6) .
C49 C48 C64 C63 -143.9(6) .
C47 C48 C64 C63 2.0(7) .
C62 C63 C64 C65 -2.2(8) .
C46 C63 C64 C65 -145.7(5) .
C62 C63 C64 C48 142.5(6) .
C46 C63 C64 C48 -1.0(7) .
C48 C64 C65 C83 -138.5(6) .
C63 C64 C65 C83 1.2(9) .
C48 C64 C65 C66 0.1(9) .
C63 C64 C65 C66 139.8(6) .
C64 C65 C66 C67 0.9(8) .
C83 C65 C66 C67 143.6(6) .
C64 C65 C66 C85 -143.0(5) .
C83 C65 C66 C85 -0.3(7) .
C85 C66 C67 C49 137.0(7) .
C65 C66 C67 C49 -0.8(9) .
C85 C66 C67 C68 1.1(10) .
C65 C66 C67 C68 -136.7(7) .
C48 C49 C67 C66 -0.3(10) .
C50 C49 C67 C66 -139.4(6) .
C48 C49 C67 C68 142.1(6) .
C50 C49 C67 C68 3.0(7) .
C52 C51 C68 C69 1.9(11) .
C50 C51 C68 C69 143.9(7) .
C52 C51 C68 C67 -141.6(6) .
C50 C51 C68 C67 0.5(7) .
C66 C67 C68 C69 -3.9(10) .
C49 C67 C68 C69 -147.1(7) .
C66 C67 C68 C51 141.1(6) .
C49 C67 C68 C51 -2.1(7) .
C51 C68 C69 C86 -138.6(7) .
C67 C68 C69 C86 3.0(10) .
C51 C68 C69 C70 -0.6(10) .
C67 C68 C69 C70 141.0(6) .
C68 C69 C70 C71 -0.6(9) .
C86 C69 C70 C71 142.7(6) .
C68 C69 C70 C88 -143.3(6) .
C86 C69 C70 C88 0.0(7) .
C88 C70 C71 C72 0.1(9) .
C69 C70 C71 C72 -136.7(6) .
C88 C70 C71 C52 137.4(6) .
C69 C70 C71 C52 0.5(9) .
C51 C52 C71 C70 0.7(9) .
C53 C52 C71 C70 -142.1(6) .
C51 C52 C71 C72 141.7(6) .
C53 C52 C71 C72 -1.1(7) .
C70 C71 C72 C73 0.1(9) .
C52 C71 C72 C73 -141.1(6) .
C70 C71 C72 C54 143.2(5) .
C52 C71 C72 C54 1.9(7) .
C55 C54 C72 C73 -2.2(9) .
C53 C54 C72 C73 140.2(6) .
C55 C54 C72 C71 -144.4(6) .
C53 C54 C72 C71 -2.0(7) .
C71 C72 C73 C89 -1.5(10) .
C54 C72 C73 C89 -138.2(6) .
C71 C72 C73 C74 139.5(6) .
C54 C72 C73 C74 2.8(9) .
C72 C73 C74 C75 -1.9(8) .
C89 C73 C74 C75 142.3(6) .
C72 C73 C74 C91 -143.3(6) .
C89 C73 C74 C91 0.9(7) .
C91 C74 C75 C76 -2.6(9) .
C73 C74 C75 C76 -138.0(6) .
C91 C74 C75 C55 135.8(7) .
C73 C74 C75 C55 0.3(9) .
C54 C55 C75 C74 0.3(10) .
C56 C55 C75 C74 -142.6(6) .
C54 C55 C75 C76 141.2(7) .
C56 C55 C75 C76 -1.7(7) .
C56 C57 C76 C77 142.0(6) .
C58 C57 C76 C77 0.2(10) .
C56 C57 C76 C75 -3.4(7) .
C58 C57 C76 C75 -145.2(6) .
C74 C75 C76 C77 1.7(9) .
C55 C75 C76 C77 -140.9(6) .
C74 C75 C76 C57 145.6(6) .
C55 C75 C76 C57 3.0(7) .
C57 C76 C77 C92 -139.5(6) .
C75 C76 C77 C92 -0.9(9) .
C57 C76 C77 C78 -2.1(9) .
C75 C76 C77 C78 136.5(6) .
C58 C59 C78 C79 139.0(6) .
C60 C59 C78 C79 -0.4(8) .
C58 C59 C78 C77 -1.0(7) .
C60 C59 C78 C77 -140.4(5) .
C76 C77 C78 C59 2.5(8) .
C92 C77 C78 C59 144.3(5) .
C76 C77 C78 C79 -141.8(6) .
C92 C77 C78 C79 0.1(6) .
C59 C78 C79 C80 -2.3(9) .
C77 C78 C79 C80 141.0(6) .
C59 C78 C79 C93 -142.4(5) .
C77 C78 C79 C93 0.9(6) .
C78 C79 C80 C61 5.8(10) .
C93 C79 C80 C61 141.5(6) .
C78 C79 C80 C81 -137.6(6) .
C93 C79 C80 C81 -1.9(9) .
C60 C61 C80 C79 -6.9(10) .
C62 C61 C80 C79 -144.7(6) .
C60 C61 C80 C81 142.0(6) .
C62 C61 C80 C81 4.2(7) .
C79 C80 C81 C95 1.4(9) .
C61 C80 C81 C95 -144.9(6) .
C79 C80 C81 C82 142.0(6) .
C61 C80 C81 C82 -4.3(7) .
C63 C62 C82 C83 2.3(9) .
C61 C62 C82 C83 145.5(6) .
C63 C62 C82 C81 -143.2(6) .
C61 C62 C82 C81 0.0(7) .
C95 C81 C82 C83 -4.1(9) .
C80 C81 C82 C83 -143.0(6) .
C95 C81 C82 C62 141.5(6) .
C80 C81 C82 C62 2.6(7) .
C62 C82 C83 C65 -3.3(9) .
C81 C82 C83 C65 138.5(6) .
C62 C82 C83 C84 -136.8(6) .
C81 C82 C83 C84 5.0(9) .
C64 C65 C83 C82 1.5(9) .
C66 C65 C83 C82 -139.7(6) .
C64 C65 C83 C84 140.8(6) .
C66 C65 C83 C84 -0.5(7) .
C82 C83 C84 C96 -4.5(10) .
C65 C83 C84 C96 -144.1(6) .
C82 C83 C84 C85 140.7(6) .
C65 C83 C84 C85 1.1(7) .
C96 C84 C85 C86 2.1(11) .
C83 C84 C85 C86 -143.0(6) .
C96 C84 C85 C66 143.7(7) .
C83 C84 C85 C66 -1.3(7) .
C67 C66 C85 C86 2.6(10) .
C65 C66 C85 C86 145.0(6) .
C67 C66 C85 C84 -141.4(7) .
C65 C66 C85 C84 1.0(7) .
C84 C85 C86 C87 0.8(10) .
C66 C85 C86 C87 -138.2(6) .
C84 C85 C86 C69 135.5(7) .
C66 C85 C86 C69 -3.5(9) .
C68 C69 C86 C85 0.7(10) .
C70 C69 C86 C85 -140.8(6) .
C68 C69 C86 C87 140.7(7) .
C70 C69 C86 C87 -0.8(7) .
C85 C86 C87 C97 -1.8(10) .
C69 C86 C87 C97 -142.1(6) .
C85 C86 C87 C88 141.7(6) .
C69 C86 C87 C88 1.4(7) .
C71 C70 C88 C89 1.1(9) .
C69 C70 C88 C89 143.1(6) .
C71 C70 C88 C87 -141.1(6) .
C69 C70 C88 C87 0.9(7) .
C97 C87 C88 C89 -1.5(9) .
C86 C87 C88 C89 -143.7(6) .
C97 C87 C88 C70 140.7(6) .
C86 C87 C88 C70 -1.5(7) .
C70 C88 C89 C73 -2.5(9) .
C87 C88 C89 C73 137.1(6) .
C70 C88 C89 C90 -137.5(6) .
C87 C88 C89 C90 2.1(9) .
C72 C73 C89 C88 2.8(10) .
C74 C73 C89 C88 -140.8(6) .
C72 C73 C89 C90 143.4(6) .
C74 C73 C89 C90 -0.1(6) .
C88 C89 C90 C98 -0.4(9) .
C73 C89 C90 C98 -141.4(6) .
C88 C89 C90 C91 140.4(6) .
C73 C89 C90 C91 -0.7(6) .
C75 C74 C91 C92 2.7(9) .
C73 C74 C91 C92 142.2(6) .
C75 C74 C91 C90 -140.8(6) .
C73 C74 C91 C90 -1.3(7) .
C98 C90 C91 C92 -1.2(10) .
C89 C90 C91 C92 -140.4(6) .
C98 C90 C91 C74 140.4(7) .
C89 C90 C91 C74 1.2(7) .
C76 C77 C92 C93 142.0(6) .
C78 C77 C92 C93 -1.1(7) .
C76 C77 C92 C91 1.0(9) .
C78 C77 C92 C91 -142.1(6) .
C74 C91 C92 C77 -1.8(9) .
C90 C91 C92 C77 137.1(6) .
C74 C91 C92 C93 -140.9(6) .
C90 C91 C92 C93 -2.0(9) .
C77 C92 C93 C94 -142.6(6) .
C91 C92 C93 C94 0.6(9) .
C77 C92 C93 C79 1.7(7) .
C91 C92 C93 C79 144.8(6) .
C80 C79 C93 C94 2.1(9) .
C78 C79 C93 C94 143.6(6) .
C80 C79 C93 C92 -143.1(6) .
C78 C79 C93 C92 -1.6(7) .
C92 C93 C94 C98 3.8(10) .
C79 C93 C94 C98 -135.7(7) .
C92 C93 C94 C95 137.7(6) .
C79 C93 C94 C95 -1.8(9) .
C82 C81 C95 C96 2.2(9) .
C80 C81 C95 C96 136.8(6) .
C82 C81 C95 C94 -135.6(6) .
C80 C81 C95 C94 -1.0(8) .
C93 C94 C95 C81 1.3(9) .
C98 C94 C95 C81 140.9(6) .
C93 C94 C95 C96 -140.0(6) .
C98 C94 C95 C96 -0.3(7) .
C85 C84 C96 C95 -138.7(7) .
C83 C84 C96 C95 2.6(9) .
C85 C84 C96 C97 -3.7(11) .
C83 C84 C96 C97 137.6(7) .
C81 C95 C96 C84 -1.6(10) .
C94 C95 C96 C84 140.5(6) .
C81 C95 C96 C97 -142.3(6) .
C94 C95 C96 C97 -0.2(6) .
C86 C87 C97 C98 137.7(7) .
C88 C87 C97 C98 -0.8(10) .
C86 C87 C97 C96 0.2(10) .
C88 C87 C97 C96 -138.3(6) .
C84 C96 C97 C87 2.5(10) .
C95 C96 C97 C87 143.1(6) .
C84 C96 C97 C98 -139.8(7) .
C95 C96 C97 C98 0.7(7) .
C91 C90 C98 C97 -137.0(7) .
C89 C90 C98 C97 -2.0(10) .
C91 C90 C98 C94 5.5(10) .
C89 C90 C98 C94 140.4(6) .
C87 C97 C98 C90 2.6(11) .
C96 C97 C98 C90 144.1(7) .
C87 C97 C98 C94 -142.4(7) .
C96 C97 C98 C94 -1.0(8) .
C93 C94 C98 C90 -6.8(10) .
C95 C94 C98 C90 -145.5(6) .
C93 C94 C98 C97 139.4(6) .
C95 C94 C98 C97 0.8(7) .
C11S C6S C7S C8S 0.0 .
C5S C6S C7S C8S 179.5(3) .
C6S C7S C8S C9S 0.0 .
C7S C8S C9S C10S 0.0 .
C8S C9S C10S C11S 0.0 .
C9S C10S C11S C6S 0.0 .
C7S C6S C11S C10S 0.0 .
C5S C6S C11S C10S -179.5(3) .
C14S O2S C12S C13S 6.6(9) .
C12S O2S C14S C15S 173.9(13) .
